data_4310333
loop_
_publ_author_name
'Juan A. Casares'
'Pablo Espinet'
'Jos\'e M. Mart\'in-Alvarez'
'Ver\'onica Santos'

_publ_section_title
;
 Anionic Platinum Complexes with 2-Pyridylphosphines as Ligands for
 Rhodium: Synthesis of Zwitterionic Pt-Rh Organometallic Compounds
;
_journal_name_full 'Inorganic Chemistry'
_journal_page_first 189
_journal_page_last 197
_journal_paper_doi 10.1021/ic034863f
_journal_volume 43
_journal_year 2004
_chemical_formula_sum 'C39 H20 F15 N2 O2 P Pt Rh'
_chemical_formula_weight 1162.54
_chemical_name_systematic
; 
 ? 
;
_space_group_IT_number 14
_symmetry_cell_setting monoclinic
_symmetry_space_group_name_Hall '-P 2yn'
_symmetry_space_group_name_H-M 'P 1 21/n 1'
_atom_sites_solution_hydrogens geom
_atom_sites_solution_primary direct
_atom_sites_solution_secondary difmap
_audit_creation_method SHELXL-97
_cell_angle_alpha 90.00
_cell_angle_beta 93.522(6)
_cell_angle_gamma 90.00
_cell_formula_units_Z 4
_cell_length_a 9.811(3)
_cell_length_b 20.149(5)
_cell_length_c 19.413(5)
_cell_measurement_temperature 298(2)
_cell_volume 3830.3(18)
_computing_cell_refinement 'Bruker XSCANS'
_computing_data_collection 'Bruker XSCANS'
_computing_data_reduction 'Bruker SHELXTL'
_computing_molecular_graphics 'Bruker SHELXTL'
_computing_publication_material 'Bruker SHELXTL'
_computing_structure_refinement 'SHELXL-97 (Sheldrick, 1997)'
_computing_structure_solution 'SHELXS-97 (Sheldrick, 1990)'
_diffrn_ambient_temperature 298(2)
_diffrn_measured_fraction_theta_full 0.998
_diffrn_measured_fraction_theta_max 0.998
_diffrn_measurement_device_type 'CCD area detector'
_diffrn_measurement_method 'phi and omega scans'
_diffrn_radiation_monochromator graphite
_diffrn_radiation_source 'fine-focus sealed tube'
_diffrn_radiation_type MoK\a
_diffrn_radiation_wavelength 0.71073
_diffrn_reflns_av_R_equivalents 0.0609
_diffrn_reflns_av_sigmaI/netI 0.0584
_diffrn_reflns_limit_h_max 10
_diffrn_reflns_limit_h_min -10
_diffrn_reflns_limit_k_max 22
_diffrn_reflns_limit_k_min 0
_diffrn_reflns_limit_l_max 21
_diffrn_reflns_limit_l_min 0
_diffrn_reflns_number 18198
_diffrn_reflns_theta_full 23.29
_diffrn_reflns_theta_max 23.29
_diffrn_reflns_theta_min 1.46
_exptl_absorpt_coefficient_mu 4.233
_exptl_absorpt_correction_T_max 1.000000
_exptl_absorpt_correction_T_min 0.648923
_exptl_absorpt_correction_type SADABS
_exptl_crystal_colour YELLOW
_exptl_crystal_density_diffrn 2.016
_exptl_crystal_density_method 'not measured'
_exptl_crystal_description PRISM
_exptl_crystal_F_000 2228
_exptl_crystal_size_max 0.17
_exptl_crystal_size_mid 0.12
_exptl_crystal_size_min 0.02
_refine_diff_density_max 1.428
_refine_diff_density_min -0.460
_refine_diff_density_rms 0.118
_refine_ls_extinction_method none
_refine_ls_goodness_of_fit_ref 1.006
_refine_ls_hydrogen_treatment mixed
_refine_ls_matrix_type full
_refine_ls_number_parameters 551
_refine_ls_number_reflns 5509
_refine_ls_number_restraints 0
_refine_ls_restrained_S_all 1.006
_refine_ls_R_factor_all 0.0585
_refine_ls_R_factor_gt 0.0354
_refine_ls_shift/su_max 0.001
_refine_ls_shift/su_mean 0.000
_refine_ls_structure_factor_coef Fsqd
_refine_ls_weighting_details 'calc w=1/[\s^2^(Fo^2^)+(0.0410P)^2^+0.0000P] where P=(Fo^2^+2Fc^2^)/3'
_refine_ls_weighting_scheme calc
_refine_ls_wR_factor_gt 0.0743
_refine_ls_wR_factor_ref 0.0841
_reflns_number_gt 4240
_reflns_number_total 5509
_reflns_threshold_expression >2sigma(I)
_cod_data_source_file ic034863fsi20030721_013241_1.cif
_cod_data_source_block 4D.0.5_hexane
_cod_depositor_comments
;
The following automatic conversions were performed:
'_symmetry_cell_setting' value 'Monoclinic' changed to 'monoclinic'
according to '/home/saulius/struct/CIF-dictionaries/cif_core.dic'
dictionary named 'cif_core.dic' version 2.4.1 from 2010-06-29.

Automatic conversion script
Id: cif_fix_enum 1527 2010-12-29 10:47:43Z saulius 
;
_cod_original_cell_volume 3830.4(18)
_cod_database_code 4310333

loop_
_symmetry_equiv_pos_as_xyz
'x, y, z'
'-x+1/2, y+1/2, -z+1/2'
'-x, -y, -z'
'x-1/2, -y-1/2, z-1/2'

loop_
_atom_site_label
_atom_site_type_symbol
_atom_site_fract_x
_atom_site_fract_y
_atom_site_fract_z
_atom_site_U_iso_or_equiv
_atom_site_adp_type
_atom_site_occupancy
_atom_site_symmetry_multiplicity
_atom_site_calc_flag
_atom_site_refinement_flags
_atom_site_disorder_assembly
_atom_site_disorder_group
Pt1 Pt 0.92537(3) 0.114957(13) 0.297859(13) 0.03061(11) Uani 1 1 d . . .
C41 C 0.8154(7) 0.0932(3) 0.2055(4) 0.0354(17) Uani 1 1 d . . .
C42 C 0.7793(8) 0.1399(3) 0.1554(4) 0.0389(19) Uani 1 1 d . . .
F42 F 0.8165(5) 0.20408(18) 0.1660(2) 0.0550(13) Uani 1 1 d . . .
C43 C 0.7042(8) 0.1273(4) 0.0958(4) 0.048(2) Uani 1 1 d . . .
F43 F 0.6678(6) 0.1763(2) 0.0511(2) 0.090(2) Uani 1 1 d . . .
C44 C 0.6644(9) 0.0631(5) 0.0810(4) 0.058(2) Uani 1 1 d . . .
F44 F 0.5915(6) 0.0499(3) 0.0211(3) 0.0935(19) Uani 1 1 d . . .
C45 C 0.6994(9) 0.0150(4) 0.1260(4) 0.056(2) Uani 1 1 d . . .
F45 F 0.6634(5) -0.0493(2) 0.1115(3) 0.0782(16) Uani 1 1 d . . .
C46 C 0.7733(8) 0.0302(3) 0.1863(4) 0.0417(19) Uani 1 1 d . . .
F46 F 0.8058(5) -0.0219(2) 0.2292(2) 0.0636(13) Uani 1 1 d . . .
C51 C 1.0894(7) 0.0679(3) 0.2584(3) 0.0358(17) Uani 1 1 d . . .
C52 C 1.1678(8) 0.0936(4) 0.2083(4) 0.0414(19) Uani 1 1 d . . .
F52 F 1.1383(5) 0.1550(2) 0.1807(2) 0.0596(12) Uani 1 1 d . . .
C53 C 1.2779(9) 0.0618(4) 0.1836(4) 0.055(2) Uani 1 1 d . . .
F53 F 1.3522(6) 0.0893(3) 0.1350(3) 0.0874(17) Uani 1 1 d . . .
C54 C 1.3124(8) -0.0003(4) 0.2080(5) 0.057(2) Uani 1 1 d . . .
F54 F 1.4209(5) -0.0326(3) 0.1846(3) 0.0948(19) Uani 1 1 d . . .
C55 C 1.2373(9) -0.0280(4) 0.2561(5) 0.053(2) Uani 1 1 d . . .
F55 F 1.2707(5) -0.0896(2) 0.2797(3) 0.0829(17) Uani 1 1 d . . .
C56 C 1.1292(8) 0.0058(4) 0.2809(4) 0.045(2) Uani 1 1 d . . .
F56 F 1.0630(5) -0.0248(2) 0.3302(3) 0.0699(14) Uani 1 1 d . . .
C61 C 1.0469(7) 0.1345(3) 0.3873(4) 0.0352(17) Uani 1 1 d . . .
C62 C 1.1589(8) 0.1761(4) 0.3883(4) 0.0424(19) Uani 1 1 d . . .
F62 F 1.1983(4) 0.2023(2) 0.3285(2) 0.0535(12) Uani 1 1 d . . .
C63 C 1.2350(8) 0.1930(4) 0.4473(5) 0.049(2) Uani 1 1 d . . .
F63 F 1.3437(5) 0.2341(2) 0.4436(3) 0.0751(16) Uani 1 1 d . . .
C64 C 1.2045(10) 0.1668(4) 0.5088(4) 0.062(3) Uani 1 1 d . . .
F64 F 1.2814(6) 0.1824(2) 0.5667(3) 0.091(2) Uani 1 1 d . . .
C65 C 1.0962(10) 0.1247(4) 0.5113(4) 0.055(2) Uani 1 1 d . . .
F65 F 1.0668(6) 0.0989(2) 0.5723(2) 0.0833(18) Uani 1 1 d . . .
C66 C 1.0193(8) 0.1094(4) 0.4513(4) 0.0432(19) Uani 1 1 d . . .
F66 F 0.9133(5) 0.0682(2) 0.4579(2) 0.0616(13) Uani 1 1 d . . .
P1 P 0.73173(18) 0.15115(8) 0.34212(9) 0.0313(4) Uani 1 1 d . . .
C11 C 0.6287(7) 0.2090(3) 0.2867(3) 0.0308(16) Uani 1 1 d . . .
C12 C 0.5040(8) 0.1948(4) 0.2551(4) 0.049(2) Uani 1 1 d . . .
H12 H 0.4646 0.1533 0.2604 0.059 Uiso 1 1 calc R . .
C13 C 0.4368(8) 0.2431(4) 0.2152(4) 0.060(2) Uani 1 1 d . . .
H13 H 0.3510 0.2344 0.1941 0.072 Uiso 1 1 calc R . .
C14 C 0.4959(9) 0.3030(4) 0.2067(4) 0.059(2) Uani 1 1 d . . .
H14 H 0.4510 0.3360 0.1805 0.070 Uiso 1 1 calc R . .
C15 C 0.6244(8) 0.3143(3) 0.2376(4) 0.047(2) Uani 1 1 d . . .
H15 H 0.6674 0.3546 0.2304 0.057 Uiso 1 1 calc R . .
C21 C 0.7424(7) 0.2020(3) 0.4216(4) 0.0360(18) Uani 1 1 d . . .
C22 C 0.6937(9) 0.1813(4) 0.4833(4) 0.054(2) Uani 1 1 d . . .
H22 H 0.6536 0.1397 0.4868 0.065 Uiso 1 1 calc R . .
C23 C 0.7050(12) 0.2225(5) 0.5389(5) 0.087(3) Uani 1 1 d . . .
H23 H 0.6757 0.2088 0.5814 0.104 Uiso 1 1 calc R . .
C24 C 0.7593(13) 0.2832(5) 0.5316(5) 0.090(4) Uani 1 1 d . . .
H24 H 0.7619 0.3127 0.5685 0.108 Uiso 1 1 calc R . .
C25 C 0.8099(10) 0.3019(4) 0.4717(4) 0.067(3) Uani 1 1 d . . .
H25 H 0.8506 0.3434 0.4687 0.081 Uiso 1 1 calc R . .
C31 C 0.6175(7) 0.0850(3) 0.3636(3) 0.0349(17) Uani 1 1 d . . .
C32 C 0.6675(8) 0.0208(3) 0.3648(4) 0.044(2) Uani 1 1 d . . .
H32 H 0.7561 0.0125 0.3525 0.053 Uiso 1 1 calc R . .
C33 C 0.5865(9) -0.0308(4) 0.3843(4) 0.059(2) Uani 1 1 d . . .
H33 H 0.6203 -0.0739 0.3845 0.070 Uiso 1 1 calc R . .
C34 C 0.4573(10) -0.0194(4) 0.4031(5) 0.063(3) Uani 1 1 d . . .
H34 H 0.4038 -0.0547 0.4163 0.076 Uiso 1 1 calc R . .
C35 C 0.4055(8) 0.0438(4) 0.4029(4) 0.056(2) Uani 1 1 d . . .
H35 H 0.3173 0.0514 0.4161 0.067 Uiso 1 1 calc R . .
C36 C 0.4851(8) 0.0959(4) 0.3827(4) 0.051(2) Uani 1 1 d . . .
H36 H 0.4499 0.1388 0.3820 0.061 Uiso 1 1 calc R . .
N1 N 0.6888(6) 0.2683(3) 0.2779(3) 0.0362(14) Uani 1 1 d . . .
N2 N 0.8032(6) 0.2623(3) 0.4162(3) 0.0388(15) Uani 1 1 d . . .
Rh1 Rh 0.88277(6) 0.29001(3) 0.32349(3) 0.03900(17) Uani 1 1 d . . .
C1 C 1.0451(10) 0.3213(4) 0.3682(4) 0.056(2) Uani 1 1 d . . .
O1 O 1.1413(7) 0.3422(3) 0.3938(3) 0.076(2) Uani 1 1 d . . .
C2 C 0.9580(9) 0.3069(4) 0.2403(5) 0.051(2) Uani 1 1 d . . .
O2 O 1.0082(7) 0.3150(3) 0.1896(3) 0.077(2) Uani 1 1 d . . .
C70 C -0.0129(19) 0.9717(8) 0.0125(10) 0.168(8) Uani 1 1 d . . .
H70A H -0.0983 0.9783 0.0343 0.201 Uiso 1 1 calc R . .
H70B H -0.0356 0.9444 -0.0277 0.201 Uiso 1 1 calc R . .
C71 C 0.055(2) 0.9335(14) 0.0533(13) 0.298(18) Uani 1 1 d . . .
H71A H 0.1188 0.9625 0.0786 0.357 Uiso 1 1 calc R . .
H71B H 0.1092 0.9070 0.0236 0.357 Uiso 1 1 calc R . .
C72 C 0.0135(17) 0.8892(10) 0.1021(9) 0.185(8) Uani 1 1 d . . .
H72A H -0.0517 0.9103 0.1298 0.277 Uiso 1 1 calc R . .
H72B H 0.0912 0.8754 0.1310 0.277 Uiso 1 1 calc R . .
H72C H -0.0277 0.8512 0.0794 0.277 Uiso 1 1 calc R . .

loop_
_atom_site_aniso_label
_atom_site_aniso_U_11
_atom_site_aniso_U_22
_atom_site_aniso_U_33
_atom_site_aniso_U_23
_atom_site_aniso_U_13
_atom_site_aniso_U_12
Pt1 0.03008(16) 0.02950(16) 0.03250(16) 0.00190(13) 0.00382(11) 0.00107(13)
C41 0.029(4) 0.036(4) 0.041(4) -0.003(3) 0.007(3) 0.001(3)
C42 0.050(5) 0.027(4) 0.039(4) -0.006(3) 0.000(4) -0.001(4)
F42 0.088(4) 0.035(2) 0.041(2) 0.0023(19) -0.010(2) -0.011(2)
C43 0.056(5) 0.042(5) 0.045(5) -0.001(4) -0.008(4) -0.010(4)
F43 0.140(5) 0.072(3) 0.052(3) 0.011(3) -0.037(3) -0.011(4)
C44 0.051(5) 0.080(6) 0.044(5) -0.007(5) -0.004(4) -0.019(5)
F44 0.112(5) 0.103(4) 0.062(3) -0.021(3) -0.027(3) -0.036(4)
C45 0.061(6) 0.038(4) 0.067(6) -0.019(4) 0.003(5) -0.014(4)
F45 0.095(4) 0.049(3) 0.091(4) -0.031(3) 0.019(3) -0.031(3)
C46 0.052(5) 0.027(4) 0.047(5) 0.000(4) 0.009(4) 0.000(4)
F46 0.091(4) 0.033(2) 0.067(3) 0.003(2) 0.006(3) -0.001(2)
C51 0.039(4) 0.033(4) 0.036(4) -0.002(3) 0.008(4) 0.003(4)
C52 0.040(5) 0.041(4) 0.045(5) 0.001(4) 0.010(4) -0.003(4)
F52 0.065(3) 0.048(3) 0.069(3) 0.015(2) 0.027(3) 0.002(2)
C53 0.047(5) 0.057(5) 0.063(6) -0.006(5) 0.025(4) -0.005(5)
F53 0.083(4) 0.084(4) 0.102(4) 0.007(3) 0.061(3) 0.003(3)
C54 0.035(5) 0.044(5) 0.093(7) -0.025(5) 0.017(5) 0.001(4)
F54 0.064(4) 0.072(4) 0.152(6) -0.028(4) 0.043(4) 0.014(3)
C55 0.044(5) 0.033(4) 0.079(6) 0.001(4) -0.007(5) 0.008(4)
F55 0.064(3) 0.045(3) 0.139(5) 0.008(3) 0.007(3) 0.019(3)
C56 0.039(5) 0.035(4) 0.062(5) 0.001(4) 0.010(4) 0.010(4)
F56 0.071(3) 0.053(3) 0.088(4) 0.031(3) 0.026(3) 0.012(3)
C61 0.036(4) 0.034(4) 0.036(4) 0.002(3) 0.010(3) 0.011(3)
C62 0.037(5) 0.037(4) 0.051(5) 0.000(4) -0.005(4) 0.005(4)
F62 0.050(3) 0.055(3) 0.056(3) 0.000(2) 0.012(2) -0.009(2)
C63 0.033(5) 0.038(4) 0.073(6) -0.012(4) -0.014(5) -0.003(4)
F63 0.060(3) 0.064(3) 0.098(4) -0.013(3) -0.021(3) -0.006(3)
C64 0.090(7) 0.041(5) 0.050(6) -0.010(4) -0.030(5) 0.018(5)
F64 0.125(5) 0.066(3) 0.076(4) -0.021(3) -0.056(4) 0.013(3)
C65 0.077(7) 0.049(5) 0.039(5) 0.006(4) 0.001(5) 0.007(5)
F65 0.129(5) 0.081(4) 0.040(3) 0.013(3) 0.000(3) 0.009(3)
C66 0.037(4) 0.044(4) 0.048(5) -0.004(4) 0.001(4) 0.002(4)
F66 0.063(3) 0.068(3) 0.054(3) 0.018(2) 0.004(2) -0.012(3)
P1 0.0316(10) 0.0286(9) 0.0340(10) 0.0029(8) 0.0040(8) 0.0018(8)
C11 0.039(4) 0.024(4) 0.030(4) -0.005(3) 0.010(3) 0.003(3)
C12 0.038(5) 0.054(5) 0.055(5) 0.009(4) -0.006(4) -0.009(4)
C13 0.043(5) 0.073(6) 0.062(6) 0.015(5) -0.012(4) -0.002(5)
C14 0.059(6) 0.057(6) 0.058(5) 0.017(4) -0.013(5) 0.014(5)
C15 0.060(6) 0.032(4) 0.049(5) 0.008(4) -0.005(4) 0.007(4)
C21 0.037(4) 0.034(4) 0.036(4) -0.002(3) -0.004(4) 0.005(3)
C22 0.067(6) 0.056(5) 0.040(5) 0.002(4) 0.010(4) -0.007(5)
C23 0.145(11) 0.086(7) 0.032(5) 0.000(5) 0.028(6) -0.015(7)
C24 0.154(11) 0.074(7) 0.044(6) -0.026(5) 0.024(6) -0.007(7)
C25 0.107(8) 0.058(6) 0.037(5) -0.009(4) 0.003(5) -0.010(5)
C31 0.033(4) 0.036(4) 0.037(4) -0.001(3) 0.006(3) 0.000(3)
C32 0.048(5) 0.030(4) 0.054(5) 0.000(4) 0.002(4) 0.000(4)
C33 0.063(6) 0.039(5) 0.074(6) 0.012(4) 0.000(5) -0.001(5)
C34 0.070(7) 0.049(5) 0.069(6) 0.009(5) -0.009(5) -0.021(5)
C35 0.037(5) 0.062(6) 0.069(6) 0.007(5) 0.010(4) -0.015(4)
C36 0.048(5) 0.039(4) 0.066(6) 0.008(4) 0.008(4) -0.003(4)
N1 0.038(4) 0.037(3) 0.034(3) 0.002(3) 0.004(3) 0.003(3)
N2 0.048(4) 0.035(3) 0.034(3) -0.005(3) 0.002(3) 0.000(3)
Rh1 0.0444(4) 0.0338(3) 0.0382(3) 0.0023(3) -0.0022(3) -0.0068(3)
C1 0.070(6) 0.039(5) 0.058(5) 0.005(4) -0.004(5) -0.003(5)
O1 0.069(4) 0.070(4) 0.086(5) 0.007(4) -0.033(4) -0.021(4)
C2 0.054(6) 0.045(5) 0.054(5) -0.004(4) -0.003(5) -0.022(4)
O2 0.084(5) 0.089(5) 0.059(4) 0.000(4) 0.016(4) -0.038(4)
C70 0.132(14) 0.21(2) 0.163(16) 0.072(15) 0.034(11) 0.091(17)
C71 0.15(2) 0.48(4) 0.26(3) 0.25(3) 0.075(18) 0.06(2)
C72 0.118(14) 0.29(3) 0.151(16) -0.015(16) 0.017(12) 0.050(15)

loop_
_atom_type_symbol
_atom_type_description
_atom_type_scat_dispersion_real
_atom_type_scat_dispersion_imag
_atom_type_scat_source
C C 0.0033 0.0016 'International Tables Vol C Tables 4.2.6.8 and 6.1.1.4'
H H 0.0000 0.0000 'International Tables Vol C Tables 4.2.6.8 and 6.1.1.4'
N N 0.0061 0.0033 'International Tables Vol C Tables 4.2.6.8 and 6.1.1.4'
O O 0.0106 0.0060 'International Tables Vol C Tables 4.2.6.8 and 6.1.1.4'
F F 0.0171 0.0103 'International Tables Vol C Tables 4.2.6.8 and 6.1.1.4'
P P 0.1023 0.0942 'International Tables Vol C Tables 4.2.6.8 and 6.1.1.4'
Rh Rh -1.1178 0.9187 'International Tables Vol C Tables 4.2.6.8 and 6.1.1.4'
Pt Pt -1.7033 8.3905 'International Tables Vol C Tables 4.2.6.8 and 6.1.1.4'

loop_
_geom_angle_atom_site_label_1
_geom_angle_atom_site_label_2
_geom_angle_atom_site_label_3
_geom_angle
_geom_angle_site_symmetry_1
_geom_angle_site_symmetry_3
_geom_angle_publ_flag
C51 Pt1 C41 87.6(3) . . ?
C51 Pt1 C61 88.6(3) . . ?
C41 Pt1 C61 176.2(3) . . ?
C51 Pt1 P1 171.4(2) . . ?
C41 Pt1 P1 89.5(2) . . ?
C61 Pt1 P1 94.2(2) . . ?
C46 C41 C42 112.1(6) . . ?
C46 C41 Pt1 123.9(5) . . ?
C42 C41 Pt1 124.0(5) . . ?
F42 C42 C43 115.8(6) . . ?
F42 C42 C41 119.2(6) . . ?
C43 C42 C41 125.0(6) . . ?
F43 C43 C42 121.3(6) . . ?
F43 C43 C44 119.6(6) . . ?
C42 C43 C44 119.1(7) . . ?
C45 C44 F44 121.4(8) . . ?
C45 C44 C43 119.2(7) . . ?
F44 C44 C43 119.4(8) . . ?
C44 C45 F45 120.0(7) . . ?
C44 C45 C46 119.8(7) . . ?
F45 C45 C46 120.2(7) . . ?
F46 C46 C45 116.2(6) . . ?
F46 C46 C41 119.1(6) . . ?
C45 C46 C41 124.7(7) . . ?
C56 C51 C52 114.0(7) . . ?
C56 C51 Pt1 121.0(6) . . ?
C52 C51 Pt1 125.0(5) . . ?
C53 C52 F52 116.0(7) . . ?
C53 C52 C51 124.0(7) . . ?
F52 C52 C51 120.1(7) . . ?
F53 C53 C52 121.7(8) . . ?
F53 C53 C54 119.0(8) . . ?
C52 C53 C54 119.3(9) . . ?
C55 C54 F54 120.7(8) . . ?
C55 C54 C53 118.8(8) . . ?
F54 C54 C53 120.5(9) . . ?
C54 C55 F55 118.8(8) . . ?
C54 C55 C56 120.4(7) . . ?
F55 C55 C56 120.8(9) . . ?
F56 C56 C55 116.2(7) . . ?
F56 C56 C51 120.3(7) . . ?
C55 C56 C51 123.5(8) . . ?
C62 C61 C66 114.1(7) . . ?
C62 C61 Pt1 122.8(5) . . ?
C66 C61 Pt1 123.1(5) . . ?
F62 C62 C63 116.8(7) . . ?
F62 C62 C61 119.5(6) . . ?
C63 C62 C61 123.7(8) . . ?
C64 C63 F63 120.2(7) . . ?
C64 C63 C62 120.0(8) . . ?
F63 C63 C62 119.8(8) . . ?
F64 C64 C63 120.0(9) . . ?
F64 C64 C65 120.7(9) . . ?
C63 C64 C65 119.3(7) . . ?
F65 C65 C64 118.9(7) . . ?
F65 C65 C66 121.5(8) . . ?
C64 C65 C66 119.6(8) . . ?
F66 C66 C65 116.4(7) . . ?
F66 C66 C61 120.4(6) . . ?
C65 C66 C61 123.3(8) . . ?
C31 P1 C11 106.0(3) . . ?
C31 P1 C21 102.7(3) . . ?
C11 P1 C21 98.0(3) . . ?
C31 P1 Pt1 113.5(2) . . ?
C11 P1 Pt1 115.2(2) . . ?
C21 P1 Pt1 119.4(2) . . ?
N1 C11 C12 121.1(6) . . ?
N1 C11 P1 113.9(5) . . ?
C12 C11 P1 125.0(5) . . ?
C11 C12 C13 119.1(7) . . ?
C14 C13 C12 120.1(7) . . ?
C13 C14 C15 118.7(7) . . ?
N1 C15 C14 121.6(7) . . ?
N2 C21 C22 120.9(6) . . ?
N2 C21 P1 115.6(5) . . ?
C22 C21 P1 123.5(6) . . ?
C23 C22 C21 119.3(8) . . ?
C24 C23 C22 118.9(9) . . ?
C23 C24 C25 121.0(9) . . ?
N2 C25 C24 121.8(8) . . ?
C32 C31 C36 118.6(7) . . ?
C32 C31 P1 118.0(6) . . ?
C36 C31 P1 123.3(5) . . ?
C33 C32 C31 120.0(8) . . ?
C34 C33 C32 120.7(8) . . ?
C33 C34 C35 120.5(9) . . ?
C34 C35 C36 119.4(8) . . ?
C35 C36 C31 120.7(7) . . ?
C15 N1 C11 119.4(6) . . ?
C15 N1 Rh1 118.9(5) . . ?
C11 N1 Rh1 121.7(4) . . ?
C25 N2 C21 118.0(7) . . ?
C25 N2 Rh1 122.3(5) . . ?
C21 N2 Rh1 119.7(5) . . ?
C2 Rh1 C1 88.2(4) . . ?
C2 Rh1 N2 175.0(3) . . ?
C1 Rh1 N2 92.4(3) . . ?
C2 Rh1 N1 94.1(3) . . ?
C1 Rh1 N1 171.6(3) . . ?
N2 Rh1 N1 86.0(2) . . ?
O1 C1 Rh1 177.4(7) . . ?
O2 C2 Rh1 176.9(8) . . ?
C71 C70 C70 133(3) . 3_575 ?
C70 C71 C72 131(2) . . ?

loop_
_geom_bond_atom_site_label_1
_geom_bond_atom_site_label_2
_geom_bond_distance
_geom_bond_site_symmetry_2
_geom_bond_publ_flag
Pt1 C51 2.056(7) . ?
Pt1 C41 2.082(6) . ?
Pt1 C61 2.082(7) . ?
Pt1 P1 2.254(2) . ?
C41 C46 1.380(9) . ?
C41 C42 1.384(9) . ?
C42 F42 1.356(7) . ?
C42 C43 1.358(9) . ?
C43 F43 1.349(8) . ?
C43 C44 1.376(11) . ?
C44 C45 1.335(11) . ?
C44 F44 1.354(8) . ?
C45 F45 1.368(8) . ?
C45 C46 1.372(10) . ?
C46 F46 1.365(8) . ?
C51 C56 1.374(9) . ?
C51 C52 1.377(10) . ?
C52 C53 1.367(11) . ?
C52 F52 1.373(8) . ?
C53 F53 1.348(9) . ?
C53 C54 1.372(11) . ?
C54 C55 1.346(12) . ?
C54 F54 1.350(9) . ?
C55 F55 1.357(8) . ?
C55 C56 1.371(11) . ?
C56 F56 1.340(9) . ?
C61 C62 1.381(10) . ?
C61 C66 1.385(10) . ?
C62 F62 1.354(9) . ?
C62 C63 1.371(10) . ?
C63 C64 1.354(12) . ?
C63 F63 1.356(9) . ?
C64 F64 1.353(8) . ?
C64 C65 1.363(12) . ?
C65 F65 1.342(9) . ?
C65 C66 1.382(10) . ?
C66 F66 1.343(8) . ?
P1 C31 1.806(7) . ?
P1 C11 1.845(6) . ?
P1 C21 1.850(7) . ?
C11 N1 1.348(8) . ?
C11 C12 1.364(9) . ?
C12 C13 1.387(10) . ?
C13 C14 1.353(11) . ?
C14 C15 1.381(11) . ?
C15 N1 1.345(8) . ?
C21 N2 1.362(8) . ?
C21 C22 1.380(10) . ?
C22 C23 1.361(11) . ?
C23 C24 1.346(13) . ?
C24 C25 1.347(13) . ?
C25 N2 1.337(9) . ?
C31 C32 1.384(9) . ?
C31 C36 1.390(11) . ?
C32 C33 1.375(10) . ?
C33 C34 1.360(12) . ?
C34 C35 1.371(11) . ?
C35 C36 1.380(10) . ?
N1 Rh1 2.095(5) . ?
N2 Rh1 2.082(6) . ?
Rh1 C2 1.848(10) . ?
Rh1 C1 1.875(9) . ?
C1 O1 1.122(9) . ?
C2 O2 1.139(10) . ?
C70 C71 1.26(2) . ?
C70 C70 1.27(3) 3_575 ?
C71 C72 1.38(2) . ?
